data_4122994
loop_
_publ_author_name
'Gandhamsetty, Narasimhulu'
'Joung, Seewon'
'Park, Sung-Woo'
'Park, Sehoon'
'Chang, Sukbok'

_publ_section_title
;
 Boron-Catalyzed Silylative Reduction of Quinolines: Selective sp(3) C-Si
 Bond Formation.
;
_journal_name_full 'Journal of the American Chemical Society'
_journal_page_first 141120154130001
_journal_paper_doi 10.1021/ja510674u
_journal_year 2014
_chemical_absolute_configuration syn
_chemical_formula_moiety 'C11 H15 N O2'
_chemical_formula_sum 'C11 H15 N O2'
_chemical_formula_weight 193.24
_chemical_name_systematic
; 
 ? 
;
_space_group_IT_number 4
_symmetry_cell_setting monoclinic
_symmetry_space_group_name_Hall 'P 2yb'
_symmetry_space_group_name_H-M 'P 1 21 1'
_atom_sites_solution_hydrogens geom
_atom_sites_solution_primary direct
_atom_sites_solution_secondary difmap
_audit_creation_method SHELXL-97
_cell_angle_alpha 90.00
_cell_angle_beta 98.084(3)
_cell_angle_gamma 90.00
_cell_formula_units_Z 2
_cell_length_a 5.8577(3)
_cell_length_b 6.6735(3)
_cell_length_c 12.7807(6)
_cell_measurement_reflns_used 17353
_cell_measurement_temperature 130(2)
_cell_measurement_theta_max 29.90
_cell_measurement_theta_min 3.22
_cell_volume 494.65(4)
_computing_cell_refinement 'Bruker SMART'
_computing_data_collection 'Bruker SMART'
_computing_data_reduction 'Bruker SAINT'
_computing_molecular_graphics 'Bruker SHELXTL'
_computing_publication_material 'Bruker SHELXTL'
_computing_structure_refinement 'SHELXL-97 (Sheldrick, 2008)'
_computing_structure_solution 'SHELXS-97 (Sheldrick, 2008)'
_diffrn_ambient_temperature 130(2)
_diffrn_measured_fraction_theta_full 0.999
_diffrn_measured_fraction_theta_max 0.999
_diffrn_measurement_device_type 'Photon 100 CMOS detector'
_diffrn_measurement_method 'phi and omega scans'
_diffrn_radiation_monochromator graphite
_diffrn_radiation_source 'fine-focus sealed tube'
_diffrn_radiation_type MoK\a
_diffrn_radiation_wavelength 0.71073
_diffrn_reflns_av_R_equivalents 0.0633
_diffrn_reflns_av_sigmaI/netI 0.0456
_diffrn_reflns_limit_h_max 8
_diffrn_reflns_limit_h_min -8
_diffrn_reflns_limit_k_max 9
_diffrn_reflns_limit_k_min -9
_diffrn_reflns_limit_l_max 17
_diffrn_reflns_limit_l_min -17
_diffrn_reflns_number 17353
_diffrn_reflns_theta_full 29.90
_diffrn_reflns_theta_max 29.90
_diffrn_reflns_theta_min 3.22
_exptl_absorpt_coefficient_mu 0.089
_exptl_absorpt_correction_T_max 0.9982
_exptl_absorpt_correction_T_min 0.9947
_exptl_absorpt_correction_type multi-scan
_exptl_absorpt_process_details SADABS
_exptl_crystal_colour White
_exptl_crystal_density_diffrn 1.297
_exptl_crystal_density_meas ?
_exptl_crystal_density_method 'not measured'
_exptl_crystal_description platy
_exptl_crystal_F_000 208
_exptl_crystal_size_max 0.06
_exptl_crystal_size_mid 0.04
_exptl_crystal_size_min 0.02
_refine_diff_density_max 0.334
_refine_diff_density_min -0.242
_refine_diff_density_rms 0.063
_refine_ls_extinction_method none
_refine_ls_goodness_of_fit_ref 1.081
_refine_ls_hydrogen_treatment mixed
_refine_ls_matrix_type full
_refine_ls_number_parameters 136
_refine_ls_number_reflns 2853
_refine_ls_number_restraints 1
_refine_ls_restrained_S_all 1.081
_refine_ls_R_factor_all 0.0635
_refine_ls_R_factor_gt 0.0432
_refine_ls_shift/su_max 0.000
_refine_ls_shift/su_mean 0.000
_refine_ls_structure_factor_coef Fsqd
_refine_ls_weighting_details 'calc w=1/[\s^2^(Fo^2^)+(0.0526P)^2^+0.0326P] where P=(Fo^2^+2Fc^2^)/3'
_refine_ls_weighting_scheme calc
_refine_ls_wR_factor_gt 0.0941
_refine_ls_wR_factor_ref 0.1015
_reflns_number_gt 2314
_reflns_number_total 2853
_reflns_threshold_expression >2sigma(I)
_cod_data_source_file ja510674u_si_007.cif
_cod_data_source_block n0174b-1
_cod_depositor_comments
;
The following automatic conversions were performed:

'_symmetry_cell_setting' value 'Monoclinic' changed to 'monoclinic'
according to
/home/saulius/struct/COD-crude-data--automatic-downloads/rss-feeds/ACS/lib/dictionaries/cif_core.dic
dictionary named 'cif_core.dic' version 2.4.2 from 2011-04-26.

Automatic conversion script
Id: cif_fix_values 2935 2014-11-11 08:27:57Z andrius 

The following automatic conversions were performed:

'_exptl_crystal_density_meas' value 'not measured' was changed to '?'
- the value is perceived as not measured.

Automatic conversion script
Id: cif_fix_values 3008 2015-01-20 13:52:24Z robertas 
;
_cod_original_sg_symbol_H-M P2(1)
_cod_database_code 4122994

loop_
_symmetry_equiv_pos_as_xyz
'x, y, z'
'-x, y+1/2, -z'

loop_
_atom_site_label
_atom_site_type_symbol
_atom_site_fract_x
_atom_site_fract_y
_atom_site_fract_z
_atom_site_U_iso_or_equiv
_atom_site_adp_type
_atom_site_occupancy
_atom_site_symmetry_multiplicity
_atom_site_calc_flag
_atom_site_refinement_flags
O1 O 0.3303(2) -0.06768(16) 0.93884(9) 0.0234(3) Uani 1 1 d .
O2 O 0.3195(2) 0.52961(17) 0.90536(8) 0.0234(3) Uani 1 1 d .
N1 N -0.0822(2) -0.0318(2) 0.79150(11) 0.0277(3) Uani 1 1 d .
C1 C 0.0449(3) -0.0168(2) 0.70871(12) 0.0188(3) Uani 1 1 d .
C2 C -0.0250(3) -0.1240(2) 0.61547(13) 0.0257(4) Uani 1 1 d .
H2B H -0.1664 -0.1959 0.6077 0.031 Uiso 1 1 calc R
C3 C 0.1081(3) -0.1264(3) 0.53503(13) 0.0291(4) Uani 1 1 d .
H3A H 0.0575 -0.1982 0.4718 0.035 Uiso 1 1 calc R
C4 C 0.3157(3) -0.0244(2) 0.54602(12) 0.0264(4) Uani 1 1 d .
H4A H 0.4098 -0.0284 0.4913 0.032 Uiso 1 1 calc R
C5 C 0.3853(3) 0.0836(2) 0.63756(12) 0.0210(3) Uani 1 1 d .
H5A H 0.5281 0.1533 0.6447 0.025 Uiso 1 1 calc R
C6 C 0.2521(2) 0.0929(2) 0.71926(11) 0.0160(3) Uani 1 1 d .
C7 C 0.3279(2) 0.2140(2) 0.81878(12) 0.0141(3) Uani 1 1 d .
H7A H 0.4993 0.2016 0.8352 0.017 Uiso 1 1 calc R
C8 C 0.2249(3) 0.1223(2) 0.91175(11) 0.0168(3) Uani 1 1 d .
H8A H 0.2559 0.2140 0.9740 0.020 Uiso 1 1 calc R
C9 C -0.0317(3) 0.0946(2) 0.88410(12) 0.0217(3) Uani 1 1 d .
H9A H -0.0944 0.0323 0.9444 0.026 Uiso 1 1 calc R
H9B H -0.1067 0.2267 0.8701 0.026 Uiso 1 1 calc R
C10 C 0.2719(2) 0.4381(2) 0.80331(11) 0.0156(3) Uani 1 1 d .
H10A H 0.1042 0.4536 0.7762 0.019 Uiso 1 1 calc R
C11 C 0.4120(3) 0.5389(3) 0.72757(13) 0.0277(4) Uani 1 1 d .
H11A H 0.3692 0.6807 0.7206 0.042 Uiso 1 1 calc R
H11B H 0.3812 0.4738 0.6583 0.042 Uiso 1 1 calc R
H11C H 0.5765 0.5275 0.7548 0.042 Uiso 1 1 calc R
H1A H 0.442(3) -0.051(4) 0.9901(15) 0.033 Uiso 1 1 d .
H2A H 0.301(4) 0.653(4) 0.8993(16) 0.033 Uiso 1 1 d .
H1B H -0.215(4) -0.078(4) 0.7769(15) 0.033 Uiso 1 1 d .

loop_
_atom_site_aniso_label
_atom_site_aniso_U_11
_atom_site_aniso_U_22
_atom_site_aniso_U_33
_atom_site_aniso_U_23
_atom_site_aniso_U_13
_atom_site_aniso_U_12
O1 0.0329(7) 0.0115(5) 0.0225(6) 0.0023(4) -0.0074(5) 0.0014(5)
O2 0.0394(7) 0.0093(5) 0.0192(5) -0.0022(4) -0.0037(5) 0.0004(5)
N1 0.0203(7) 0.0384(9) 0.0241(7) -0.0049(6) 0.0025(6) -0.0115(6)
C1 0.0213(8) 0.0164(8) 0.0177(7) 0.0013(5) -0.0010(6) 0.0016(6)
C2 0.0278(9) 0.0209(8) 0.0254(8) -0.0021(6) -0.0059(7) -0.0020(7)
C3 0.0441(10) 0.0207(8) 0.0195(7) -0.0043(6) -0.0055(7) 0.0053(7)
C4 0.0407(10) 0.0220(9) 0.0178(7) 0.0003(6) 0.0090(7) 0.0092(7)
C5 0.0242(8) 0.0161(7) 0.0235(7) 0.0020(6) 0.0063(6) 0.0030(6)
C6 0.0194(8) 0.0124(6) 0.0156(6) 0.0004(6) -0.0003(5) 0.0023(6)
C7 0.0123(7) 0.0121(6) 0.0174(7) -0.0015(5) 0.0009(5) -0.0002(5)
C8 0.0259(8) 0.0102(7) 0.0138(7) 0.0000(5) 0.0010(6) 0.0005(6)
C9 0.0235(8) 0.0225(8) 0.0203(7) 0.0016(6) 0.0072(6) -0.0020(7)
C10 0.0169(7) 0.0140(6) 0.0151(6) -0.0008(5) -0.0003(5) 0.0012(6)
C11 0.0366(10) 0.0164(8) 0.0326(9) 0.0041(7) 0.0131(7) 0.0013(7)

loop_
_atom_type_symbol
_atom_type_description
_atom_type_scat_dispersion_real
_atom_type_scat_dispersion_imag
_atom_type_scat_source
C C 0.0033 0.0016 'International Tables Vol C Tables 4.2.6.8 and 6.1.1.4'
H H 0.0000 0.0000 'International Tables Vol C Tables 4.2.6.8 and 6.1.1.4'
N N 0.0061 0.0033 'International Tables Vol C Tables 4.2.6.8 and 6.1.1.4'
O O 0.0106 0.0060 'International Tables Vol C Tables 4.2.6.8 and 6.1.1.4'

loop_
_geom_angle_atom_site_label_1
_geom_angle_atom_site_label_2
_geom_angle_atom_site_label_3
_geom_angle
C1 N1 C9 120.93(13)
N1 C1 C2 119.38(14)
N1 C1 C6 120.99(13)
C2 C1 C6 119.48(14)
C3 C2 C1 120.89(16)
C2 C3 C4 120.07(15)
C3 C4 C5 119.45(15)
C4 C5 C6 121.85(15)
C5 C6 C1 118.20(13)
C5 C6 C7 121.57(13)
C1 C6 C7 120.23(12)
C6 C7 C8 109.62(11)
C6 C7 C10 112.19(12)
C8 C7 C10 112.81(12)
O1 C8 C9 109.27(12)
O1 C8 C7 109.74(12)
C9 C8 C7 110.82(12)
N1 C9 C8 110.19(12)
O2 C10 C11 109.85(13)
O2 C10 C7 106.69(12)
C11 C10 C7 112.95(13)

loop_
_geom_bond_atom_site_label_1
_geom_bond_atom_site_label_2
_geom_bond_distance
O1 C8 1.4313(17)
O2 C10 1.4317(17)
N1 C1 1.380(2)
N1 C9 1.449(2)
C1 C2 1.401(2)
C1 C6 1.407(2)
C2 C3 1.375(3)
C3 C4 1.383(3)
C4 C5 1.386(2)
C5 C6 1.390(2)
C6 C7 1.5198(19)
C7 C8 1.534(2)
C7 C10 1.537(2)
C8 C9 1.507(2)
C10 C11 1.512(2)

loop_
_geom_hbond_atom_site_label_D
_geom_hbond_atom_site_label_H
_geom_hbond_atom_site_label_A
_geom_hbond_distance_DH
_geom_hbond_distance_HA
_geom_hbond_distance_DA
_geom_hbond_angle_DHA
_geom_hbond_site_symmetry_A
O2 H2A O1 0.83(2) 1.93(2) 2.7207(16) 158(2) 1_565
O1 H1A O2 0.86(2) 1.87(2) 2.7288(16) 171(2) 2_647
